data_4025311
loop_
_publ_author_name
'Xiaohu Deng'
'Jimmy T. Liang'
'Matthew Peterson'
'Raymond Rynberg'
'Eugene Cheung'
'Neelakandha S. Mani'

_publ_contact_author_address
;
TransForm Pharmaceuticals
29 Hartwell Avenue
Lexington, MA 02421
USA
;
_publ_contact_author_email xdeng@its.jnj.com
_publ_contact_author_fax '1 858 320-3354'
_publ_contact_author_name 'Deng, Xiaohu'
_publ_contact_author_phone '1 858 320-3338'
_publ_section_title
;
 Practical Synthesis of a Cathepsin S Inhibitor: Route Identification,
 Purification Strategies, and Serendipitous Discovery of a Crystalline
 Salt Form
;
_journal_name_full 'Journal of Organic Chemistry'
_journal_page_first 1940
_journal_page_last 1947
_journal_paper_doi 10.1021/jo902650b
_journal_volume 75
_journal_year 2010
_chemical_absolute_configuration syn
_chemical_formula_moiety 'C42 H46 N6 O7 Cl2'
_chemical_formula_sum 'C42 H46 Cl2 N6 O7'
_chemical_formula_weight 817.75
_chemical_name_systematic
; 
 ? 
;
_space_group_IT_number 4
_symmetry_cell_setting monoclinic
_symmetry_space_group_name_Hall 'P 2yb'
_symmetry_space_group_name_H-M 'P 1 21 1'
_atom_sites_solution_hydrogens geom
_atom_sites_solution_primary direct
_atom_sites_solution_secondary difmap
_audit_creation_method SHELXL-97
_audit_update_record
;
2009-11-11 # Formatted by publCIF
;
_cell_angle_alpha 90.00
_cell_angle_beta 97.523(2)
_cell_angle_gamma 90.00
_cell_formula_units_Z 4
_cell_length_a 9.1456(3)
_cell_length_b 23.7838(8)
_cell_length_c 18.5154(6)
_cell_measurement_reflns_used 8759
_cell_measurement_temperature 100(2)
_cell_measurement_theta_max 23.653
_cell_measurement_theta_min 2.405
_cell_volume 3992.8(2)
_computing_structure_refinement 'SHELXL-97 (Sheldrick, 1997)'
_computing_structure_solution 'SHELXS-97 (Sheldrick, 1990)'
_diffrn_ambient_temperature 100(2)
_diffrn_measured_fraction_theta_full 0.993
_diffrn_measured_fraction_theta_max 0.993
_diffrn_measurement_device_type 'kappa APEX II CCD'
_diffrn_measurement_method 'phi and omega scans'
_diffrn_radiation_monochromator graphite
_diffrn_radiation_source 'fine-focus sealed tube'
_diffrn_radiation_type MoK\a
_diffrn_radiation_wavelength 0.71073
_diffrn_reflns_av_R_equivalents 0.0399
_diffrn_reflns_av_sigmaI/netI 0.0658
_diffrn_reflns_limit_h_max 10
_diffrn_reflns_limit_h_min -10
_diffrn_reflns_limit_k_max 23
_diffrn_reflns_limit_k_min -26
_diffrn_reflns_limit_l_max 20
_diffrn_reflns_limit_l_min -20
_diffrn_reflns_number 21785
_diffrn_reflns_theta_full 23.71
_diffrn_reflns_theta_max 23.71
_diffrn_reflns_theta_min 2.04
_diffrn_standards_number 0
_exptl_absorpt_coefficient_mu 0.222
_exptl_absorpt_correction_T_max 0.9934
_exptl_absorpt_correction_T_min 0.9304
_exptl_absorpt_correction_type none
_exptl_crystal_colour colourless
_exptl_crystal_density_diffrn 1.360
_exptl_crystal_density_method 'not measured'
_exptl_crystal_description needle
_exptl_crystal_F_000 1720
_exptl_crystal_size_max 0.33
_exptl_crystal_size_mid 0.05
_exptl_crystal_size_min 0.03
_refine_diff_density_max 0.406
_refine_diff_density_min -0.309
_refine_diff_density_rms 0.050
_refine_ls_abs_structure_details 'Flack H D (1983), Acta Cryst. A39, 876-881'
_refine_ls_abs_structure_Flack -0.08(12)
_refine_ls_extinction_method none
_refine_ls_goodness_of_fit_ref 1.009
_refine_ls_hydrogen_treatment constr
_refine_ls_matrix_type full
_refine_ls_number_parameters 1037
_refine_ls_number_reflns 11655
_refine_ls_number_restraints 1
_refine_ls_restrained_S_all 1.009
_refine_ls_R_factor_all 0.0883
_refine_ls_R_factor_gt 0.0495
_refine_ls_shift/su_max 0.008
_refine_ls_shift/su_mean 0.001
_refine_ls_structure_factor_coef Fsqd
_refine_ls_weighting_details 'calc w=1/[\s^2^(Fo^2^)+(0.0567P)^2^+0.3966P] where P=(Fo^2^+2Fc^2^)/3'
_refine_ls_weighting_scheme calc
_refine_ls_wR_factor_gt 0.1027
_refine_ls_wR_factor_ref 0.1189
_reflns_number_gt 7934
_reflns_number_total 11655
_reflns_threshold_expression >2sigma(I)
_cod_data_source_file jo902650b_si_002.cif
_cod_data_source_block p21_g
_cod_original_cell_volume 3992.7(2)
_cod_original_sg_symbol_Hall P2yb
_cod_database_code 4025311

loop_
_symmetry_equiv_pos_as_xyz
'x, y, z'
'-x, y+1/2, -z'

loop_
_atom_site_label
_atom_site_type_symbol
_atom_site_fract_x
_atom_site_fract_y
_atom_site_fract_z
_atom_site_U_iso_or_equiv
_atom_site_adp_type
_atom_site_occupancy
_atom_site_symmetry_multiplicity
_atom_site_calc_flag
_atom_site_refinement_flags
_atom_site_disorder_assembly
_atom_site_disorder_group
Cl1 Cl 0.5736(3) -1.20329(9) -0.55865(13) 0.0416(6) Uani 1 1 d . . .
Cl2 Cl 0.0061(3) -1.10017(11) -1.33788(13) 0.0490(6) Uani 1 1 d . . .
C1 C -0.5438(10) -0.1364(4) -1.2555(5) 0.036(2) Uani 1 1 d . . .
C2 C -0.5022(9) -0.0828(4) -1.2365(5) 0.038(3) Uani 1 1 d . . .
H2 H -0.4482 -0.0613 -1.2672 0.046 Uiso 1 1 calc R . .
C3 C -0.5387(9) -0.0590(4) -1.1715(5) 0.040(2) Uani 1 1 d . . .
H3 H -0.5046 -0.0227 -1.1562 0.048 Uiso 1 1 calc R . .
C4 C -0.6270(9) -0.0906(4) -1.1300(5) 0.029(2) Uani 1 1 d . . .
C5 C -0.6723(10) -0.1420(4) -1.1528(5) 0.039(3) Uani 1 1 d . . .
H5 H -0.7367 -0.1618 -1.1256 0.047 Uiso 1 1 calc R . .
C6 C -0.6303(11) -0.1679(5) -1.2141(5) 0.047(3) Uani 1 1 d . . .
H6 H -0.6593 -0.2053 -1.2270 0.057 Uiso 1 1 calc R . .
C7 C -0.6683(9) -0.0656(4) -1.0625(4) 0.031(2) Uani 1 1 d . . .
H7A H -0.7760 -0.0698 -1.0625 0.037 Uiso 1 1 calc R . .
H7B H -0.6456 -0.0249 -1.0620 0.037 Uiso 1 1 calc R . .
C8 C -0.6281(8) -0.0644(3) -0.9267(4) 0.025(2) Uani 1 1 d . . .
H8A H -0.7301 -0.0744 -0.9191 0.030 Uiso 1 1 calc R . .
H8B H -0.6222 -0.0230 -0.9311 0.030 Uiso 1 1 calc R . .
C9 C -0.5204(9) -0.0843(4) -0.8617(5) 0.030(2) Uani 1 1 d . . .
C10 C -0.4175(9) -0.0474(3) -0.8278(5) 0.033(2) Uani 1 1 d . . .
H10 H -0.4158 -0.0097 -0.8449 0.039 Uiso 1 1 calc R . .
C11 C -0.3174(9) -0.0637(4) -0.7698(4) 0.032(2) Uani 1 1 d . . .
H11 H -0.2482 -0.0376 -0.7464 0.039 Uiso 1 1 calc R . .
C12 C -0.3186(9) -0.1195(4) -0.7456(5) 0.029(2) Uani 1 1 d . . .
C13 C -0.4238(8) -0.1563(4) -0.7770(5) 0.029(2) Uani 1 1 d . . .
H13 H -0.4300 -0.1935 -0.7587 0.035 Uiso 1 1 calc R . .
C14 C -0.5215(10) -0.1376(4) -0.8365(5) 0.034(2) Uani 1 1 d . . .
H14 H -0.5914 -0.1634 -0.8602 0.040 Uiso 1 1 calc R . .
C15 C -0.2125(9) -0.1350(3) -0.6825(5) 0.031(2) Uani 1 1 d . . .
C16 C -0.1231(9) -0.1492(3) -0.6329(5) 0.028(2) Uani 1 1 d . . .
C17 C -0.0202(9) -0.1674(4) -0.5741(4) 0.027(2) Uani 1 1 d . . .
C18 C 0.0815(9) -0.1318(3) -0.5352(5) 0.027(2) Uani 1 1 d . . .
C19 C 0.1826(9) -0.1526(4) -0.4795(5) 0.029(2) Uani 1 1 d . . .
H19 H 0.2531 -0.1277 -0.4545 0.034 Uiso 1 1 calc R . .
C20 C 0.1839(8) -0.2082(4) -0.4594(4) 0.027(2) Uani 1 1 d . . .
H20 H 0.2528 -0.2215 -0.4202 0.032 Uiso 1 1 calc R . .
C21 C 0.0823(9) -0.2450(4) -0.4975(4) 0.027(2) Uani 1 1 d . . .
C22 C -0.0202(9) -0.2244(3) -0.5536(5) 0.029(2) Uani 1 1 d . . .
H22 H -0.0912 -0.2492 -0.5784 0.035 Uiso 1 1 calc R . .
C23 C 0.0789(9) -0.3048(4) -0.4817(5) 0.035(2) Uani 1 1 d . . .
C24 C 0.1292(9) -0.3356(4) -0.4165(5) 0.027(2) Uani 1 1 d . . .
C25 C 0.1922(10) -0.3167(4) -0.3419(4) 0.034(2) Uani 1 1 d . . .
H25A H 0.2918 -0.3007 -0.3432 0.041 Uiso 1 1 calc R . .
H25B H 0.1288 -0.2871 -0.3248 0.041 Uiso 1 1 calc R . .
C26 C 0.2522(9) -0.4170(4) -0.3227(4) 0.032(2) Uani 1 1 d . . .
H26A H 0.2695 -0.4457 -0.2839 0.038 Uiso 1 1 calc R . .
H26B H 0.3471 -0.4098 -0.3413 0.038 Uiso 1 1 calc R . .
C27 C 0.1404(10) -0.4398(4) -0.3849(5) 0.033(2) Uani 1 1 d . . .
H27A H 0.1855 -0.4698 -0.4118 0.040 Uiso 1 1 calc R . .
H27B H 0.0530 -0.4554 -0.3656 0.040 Uiso 1 1 calc R . .
C28 C 0.0980(8) -0.3911(4) -0.4335(4) 0.027(2) Uani 1 1 d . B .
C29 C -0.0149(9) -0.4409(3) -0.5489(4) 0.029(2) Uani 1 1 d . B .
H29A H 0.0206 -0.4754 -0.5223 0.035 Uiso 1 1 calc R . .
H29B H 0.0313 -0.4394 -0.5944 0.035 Uiso 1 1 calc R . .
C30 C -0.1810(7) -0.4448(3) -0.5687(3) 0.041(3) Uani 1 1 d . . .
H30A H -0.2282 -0.4381 -0.5243 0.049 Uiso 1 1 calc R A 1
H30B H -0.2066 -0.4834 -0.5857 0.049 Uiso 1 1 calc R A 1
C31 C -0.2473(9) -0.4016(4) -0.6296(5) 0.046(2) Uani 1 1 d . B 1
H31A H -0.3533 -0.4096 -0.6439 0.056 Uiso 1 1 calc R B 1
H31B H -0.2380 -0.3629 -0.6101 0.056 Uiso 1 1 calc R B 1
C32 C -0.2155(7) -0.3648(3) -0.7508(4) 0.0411(18) Uani 1 1 d . B 1
H32 H -0.3216 -0.3712 -0.7700 0.049 Uiso 1 1 calc R B 1
C33 C -0.1207(9) -0.3706(4) -0.8125(4) 0.037(2) Uani 1 1 d . B 1
H33A H -0.1494 -0.3413 -0.8496 0.045 Uiso 1 1 calc R B 1
H33B H -0.0159 -0.3646 -0.7929 0.045 Uiso 1 1 calc R B 1
C34 C -0.0994(8) -0.4688(4) -0.7916(4) 0.0297(18) Uani 1 1 d . B 1
H34A H 0.0063 -0.4655 -0.7721 0.036 Uiso 1 1 calc R B 1
H34B H -0.1151 -0.5062 -0.8146 0.036 Uiso 1 1 calc R B 1
C35 C -0.1909(11) -0.4643(4) -0.7291(5) 0.056(2) Uani 1 1 d . B 1
H35A H -0.2966 -0.4699 -0.7474 0.067 Uiso 1 1 calc R B 1
H35B H -0.1605 -0.4937 -0.6924 0.067 Uiso 1 1 calc R B 1
C36 C -0.1937(8) -0.3045(4) -0.7224(5) 0.041(2) Uani 1 1 d . B 1
H36A H -0.0926 -0.3000 -0.6982 0.062 Uiso 1 1 calc R B 1
H36B H -0.2633 -0.2968 -0.6876 0.062 Uiso 1 1 calc R B 1
H36C H -0.2114 -0.2782 -0.7633 0.062 Uiso 1 1 calc R B 1
C37 C 0.1936(6) -0.3544(2) -0.2216(3) 0.028(2) Uani 1 1 d . . .
C38 C 0.2000(6) -0.4064(3) -0.1695(3) 0.030(2) Uani 1 1 d . . .
N1 N -0.5908(5) -0.09180(19) -0.9957(3) 0.0215(16) Uani 1 1 d . . .
H1A H -0.4907 -0.0894 -0.9967 0.026 Uiso 1 1 calc R . .
H1B H -0.6153 -0.1293 -0.9951 0.026 Uiso 1 1 calc R . .
N2 N 0.0218(8) -0.3416(3) -0.5336(4) 0.0287(18) Uani 1 1 d . B .
N3 N 0.0330(8) -0.3927(3) -0.5049(4) 0.0297(18) Uani 1 1 d . . .
N4 N -0.1672(7) -0.4062(3) -0.6949(4) 0.0309(10) Uani 1 1 d . B 1
N5 N 0.2011(7) -0.3650(3) -0.2919(3) 0.0265(17) Uani 1 1 d . . .
N6 N 0.2683(7) -0.3928(3) -0.1025(3) 0.0314(17) Uani 1 1 d . . .
H6A H 0.2741 -0.4176 -0.0670 0.038 Uiso 1 1 calc R . .
H6B H 0.3070 -0.3591 -0.0944 0.038 Uiso 1 1 calc R . .
O1 O -0.1370(7) -0.4255(3) -0.8464(3) 0.0538(14) Uani 1 1 d . B 1
O2 O 0.1829(6) -0.3069(2) -0.1970(3) 0.0344(16) Uani 1 1 d . . .
O3 O 0.1428(7) -0.4510(2) -0.1875(3) 0.0331(15) Uani 1 1 d . . .
C39 C -0.2621(9) -1.0300(4) -0.9960(4) 0.025(2) Uani 1 1 d . . .
C40 C -0.0965(8) -1.0171(3) -0.9914(4) 0.0176(18) Uani 1 1 d . . .
C41 C 0.0823(8) -0.9433(3) -0.9721(5) 0.027(2) Uani 1 1 d . . .
H41A H 0.1408 -0.9566 -1.0101 0.032 Uiso 1 1 calc R . .
H41B H 0.1262 -0.9587 -0.9245 0.032 Uiso 1 1 calc R . .
C42 C 0.0790(8) -0.8796(3) -0.9698(5) 0.031(2) Uani 1 1 d . . .
H42A H 0.1796 -0.8653 -0.9577 0.046 Uiso 1 1 calc R . .
H42B H 0.0186 -0.8673 -0.9328 0.046 Uiso 1 1 calc R . .
H42C H 0.0365 -0.8652 -1.0176 0.046 Uiso 1 1 calc R . .
O4 O -0.2891(6) -1.0832(2) -0.9986(3) 0.0227(13) Uani 1 1 d . . .
O5 O -0.3535(6) -0.9914(2) -0.9935(3) 0.0257(14) Uani 1 1 d . . .
O6 O -0.0011(6) -1.0505(2) -0.9883(3) 0.0298(14) Uani 1 1 d . . .
O7 O -0.0737(5) -0.9610(2) -0.9892(3) 0.0226(13) Uani 1 1 d . . .
Cl1B Cl 0.0806(3) -0.06102(9) -0.55658(13) 0.0404(6) Uani 1 1 d . . .
Cl2B Cl -0.4915(3) -0.16575(15) -1.33507(14) 0.0680(9) Uani 1 1 d . . .
C1B C -0.0487(9) -1.1302(5) -1.2591(5) 0.040(3) Uani 1 1 d . . .
C2B C -0.1284(9) -1.0976(4) -1.2164(4) 0.032(2) Uani 1 1 d . . .
H2B H -0.1549 -1.0602 -1.2306 0.038 Uiso 1 1 calc R . .
C3B C -0.1695(9) -1.1197(3) -1.1527(5) 0.028(2) Uani 1 1 d . . .
H3B H -0.2243 -1.0976 -1.1230 0.034 Uiso 1 1 calc R . .
C4B C -0.1286(8) -1.1759(4) -1.1321(4) 0.025(2) Uani 1 1 d . . .
C5B C -0.0498(9) -1.2056(4) -1.1768(5) 0.032(2) Uani 1 1 d . . .
H5B H -0.0222 -1.2432 -1.1643 0.039 Uiso 1 1 calc R . .
C6B C -0.0093(10) -1.1831(4) -1.2392(6) 0.044(3) Uani 1 1 d . . .
H6B1 H 0.0469 -1.2049 -1.2686 0.053 Uiso 1 1 calc R . .
C7B C -0.1754(8) -1.2011(3) -1.0629(4) 0.025(2) Uani 1 1 d . . .
H7B1 H -0.2826 -1.1955 -1.0628 0.031 Uiso 1 1 calc R . .
H7B2 H -0.1558 -1.2421 -1.0617 0.031 Uiso 1 1 calc R . .
C8B C -0.1250(8) -1.2001(4) -0.9279(5) 0.033(2) Uani 1 1 d . . .
H8B1 H -0.2269 -1.1903 -0.9200 0.039 Uiso 1 1 calc R . .
H8B2 H -0.1199 -1.2415 -0.9328 0.039 Uiso 1 1 calc R . .
C9B C -0.0229(8) -1.1824(3) -0.8644(4) 0.022(2) Uani 1 1 d . . .
C10B C -0.0285(9) -1.1259(3) -0.8385(5) 0.027(2) Uani 1 1 d . . .
H10B H -0.1006 -1.1004 -0.8607 0.032 Uiso 1 1 calc R . .
C11B C 0.0709(9) -1.1093(4) -0.7815(5) 0.034(2) Uani 1 1 d . . .
H11B H 0.0699 -1.0712 -0.7661 0.041 Uiso 1 1 calc R . .
C12B C 0.1752(9) -1.1460(3) -0.7441(5) 0.026(2) Uani 1 1 d . . .
C13B C 0.1818(9) -1.2005(4) -0.7713(4) 0.028(2) Uani 1 1 d . . .
H13B H 0.2552 -1.2256 -0.7493 0.033 Uiso 1 1 calc R . .
C14B C 0.0842(8) -1.2187(4) -0.8296(4) 0.024(2) Uani 1 1 d . . .
H14B H 0.0897 -1.2563 -0.8463 0.029 Uiso 1 1 calc R . .
C15B C 0.2796(9) -1.1268(4) -0.6864(5) 0.028(2) Uani 1 1 d . . .
C16B C 0.3702(10) -1.1157(4) -0.6366(5) 0.036(2) Uani 1 1 d . . .
C17B C 0.4768(9) -1.0958(4) -0.5772(4) 0.032(2) Uani 1 1 d . . .
C18B C 0.5775(10) -1.1320(4) -0.5362(5) 0.031(2) Uani 1 1 d . . .
C19B C 0.6783(10) -1.1141(4) -0.4802(5) 0.035(2) Uani 1 1 d . . .
H19B H 0.7459 -1.1395 -0.4540 0.042 Uiso 1 1 calc R . .
C20B C 0.6783(9) -1.0568(4) -0.4628(5) 0.034(2) Uani 1 1 d . . .
H20B H 0.7480 -1.0435 -0.4240 0.041 Uiso 1 1 calc R . .
C21B C 0.5812(9) -1.0188(4) -0.4997(5) 0.027(2) Uani 1 1 d . . .
C22B C 0.4837(10) -1.0401(4) -0.5574(4) 0.031(2) Uani 1 1 d . . .
H22B H 0.4182 -1.0146 -0.5847 0.037 Uiso 1 1 calc R . .
C23B C 0.5814(8) -0.9585(3) -0.4832(4) 0.0219(19) Uani 1 1 d . . .
C24B C 0.6327(9) -0.9292(3) -0.4190(4) 0.026(2) Uani 1 1 d . . .
C25B C 0.6913(9) -0.9489(3) -0.3436(4) 0.026(2) Uani 1 1 d . . .
H25C H 0.6229 -0.9768 -0.3268 0.031 Uiso 1 1 calc R . .
H25D H 0.7884 -0.9671 -0.3442 0.031 Uiso 1 1 calc R . .
C26B C 0.7581(9) -0.8479(3) -0.3234(5) 0.031(2) Uani 1 1 d . . .
H26C H 0.8522 -0.8545 -0.3431 0.037 Uiso 1 1 calc R . .
H26D H 0.7759 -0.8197 -0.2839 0.037 Uiso 1 1 calc R . .
C27B C 0.6437(10) -0.8262(3) -0.3830(5) 0.032(2) Uani 1 1 d . . .
H27C H 0.6833 -0.7941 -0.4084 0.039 Uiso 1 1 calc R . .
H27D H 0.5547 -0.8135 -0.3623 0.039 Uiso 1 1 calc R . .
C28B C 0.6061(9) -0.8744(3) -0.4351(4) 0.026(2) Uani 1 1 d . D .
C29B C 0.4861(10) -0.8226(4) -0.5487(5) 0.043(3) Uani 1 1 d . D .
H29C H 0.5348 -0.8225 -0.5934 0.052 Uiso 1 1 calc R . .
H29D H 0.5154 -0.7877 -0.5215 0.052 Uiso 1 1 calc R . .
C30B C 0.3168(4) -0.82193(17) -0.5709(2) 0.045(3) Uani 1 1 d . . .
H30C H 0.2749 -0.7908 -0.5447 0.054 Uiso 1 1 calc R C 1
H30D H 0.2757 -0.8575 -0.5543 0.054 Uiso 1 1 calc R C 1
C37B C 0.6973(4) -0.91049(17) -0.2226(2) 0.027(2) Uani 1 1 d R . .
C38B C 0.6976(4) -0.86152(17) -0.1703(2) 0.023(2) Uani 1 1 d R . .
N1B N -0.0919(4) -1.17371(17) -0.9961(2) 0.0238(17) Uani 1 1 d R . .
H1B1 H -0.1158 -1.1362 -0.9955 0.029 Uiso 1 1 d R . .
H1B2 H 0.0077 -1.1765 -0.9985 0.029 Uiso 1 1 d R . .
N2B N 0.5244(9) -0.9236(3) -0.5368(4) 0.0349(19) Uani 1 1 d . D .
N3B N 0.5401(8) -0.8710(3) -0.5038(4) 0.0288(17) Uani 1 1 d . . .
N5B N 0.7064(7) -0.9009(3) -0.2941(4) 0.0282(17) Uani 1 1 d . . .
N6B N 0.7756(7) -0.8700(3) -0.1072(3) 0.0272(16) Uani 1 1 d . . .
H6B2 H 0.7831 -0.8434 -0.0739 0.033 Uiso 1 1 calc R . .
H6B3 H 0.8207 -0.9024 -0.0978 0.033 Uiso 1 1 calc R . .
O2B O 0.6833(7) -0.9586(2) -0.1978(3) 0.0365(16) Uani 1 1 d . . .
O3B O 0.6303(6) -0.8176(3) -0.1886(3) 0.0358(15) Uani 1 1 d . . .
C31B C 0.2627(10) -0.8149(4) -0.6559(5) 0.033(2) Uani 0.535(4) 1 d P D 1
H31C H 0.1536 -0.8150 -0.6643 0.040 Uiso 0.535(4) 1 calc PR D 1
H31D H 0.2974 -0.7783 -0.6727 0.040 Uiso 0.535(4) 1 calc PR D 1
N4B N 0.3222(17) -0.8631(9) -0.7005(10) 0.0309(10) Uani 0.535(4) 1 d P D 1
C32B C 0.3154(11) -0.8454(5) -0.7789(6) 0.042(2) Uani 0.535(4) 1 d P D 1
H32A H 0.2104 -0.8417 -0.8015 0.050 Uiso 0.535(4) 1 calc PR D 1
C33B C 0.379(8) -0.895(3) -0.805(5) 0.079(9) Uani 0.535(4) 1 d P D 1
H33C H 0.4735 -0.9017 -0.7733 0.094 Uiso 0.535(4) 1 calc PR D 1
H33D H 0.4043 -0.8866 -0.8541 0.094 Uiso 0.535(4) 1 calc PR D 1
O1B O 0.3044(7) -0.9469(3) -0.8103(4) 0.0516(19) Uani 0.535(4) 1 d P D 1
C34B C 0.304(2) -0.9613(7) -0.7330(9) 0.055(4) Uani 0.535(4) 1 d P D 1
H34C H 0.4064 -0.9694 -0.7106 0.066 Uiso 0.535(4) 1 calc PR D 1
H34D H 0.2444 -0.9956 -0.7292 0.066 Uiso 0.535(4) 1 calc PR D 1
C35B C 0.2426(11) -0.9140(4) -0.6921(5) 0.040(2) Uani 0.535(4) 1 d P D 1
H35C H 0.1371 -0.9085 -0.7108 0.048 Uiso 0.535(4) 1 calc PR D 1
H35D H 0.2498 -0.9238 -0.6398 0.048 Uiso 0.535(4) 1 calc PR D 1
C36B C 0.395(4) -0.7916(13) -0.7854(14) 0.104(6) Uani 0.535(4) 1 d P D 1
H36D H 0.3423 -0.7611 -0.7641 0.157 Uiso 0.535(4) 1 calc PR D 1
H36E H 0.3997 -0.7835 -0.8370 0.157 Uiso 0.535(4) 1 calc PR D 1
H36F H 0.4951 -0.7946 -0.7595 0.157 Uiso 0.535(4) 1 calc PR D 1
C31C C 0.2723(18) -0.8557(8) -0.6238(10) 0.033(2) Uani 0.46 1 d P D 2
H31E H 0.1641 -0.8517 -0.6355 0.040 Uiso 0.465(4) 1 calc PR D 2
H31F H 0.2925 -0.8947 -0.6066 0.040 Uiso 0.465(4) 1 calc PR D 2
N4C N 0.3367(17) -0.8480(10) -0.6895(10) 0.0309(10) Uani 0.46 1 d P D 2
C32C C 0.3299(16) -0.9055(8) -0.7317(8) 0.042(2) Uani 0.46 1 d P D 2
H32B H 0.3884 -0.9346 -0.7015 0.050 Uiso 0.465(4) 1 calc PR D 2
C33C C 0.409(9) -0.892(4) -0.811(5) 0.079(9) Uani 0.46 1 d P D 2
H33E H 0.5182 -0.8922 -0.7989 0.094 Uiso 0.465(4) 1 calc PR D 2
H33F H 0.3818 -0.9224 -0.8465 0.094 Uiso 0.465(4) 1 calc PR D 2
O1C O 0.3694(15) -0.8470(7) -0.8375(7) 0.0516(19) Uani 0.46 1 d P D 2
C34C C 0.388(4) -0.7992(11) -0.7985(15) 0.055(4) Uani 0.46 1 d P D 2
H34E H 0.3490 -0.7666 -0.8280 0.066 Uiso 0.465(4) 1 calc PR D 2
H34F H 0.4941 -0.7927 -0.7815 0.066 Uiso 0.465(4) 1 calc PR D 2
C35C C 0.300(2) -0.8083(9) -0.7323(10) 0.040(2) Uani 0.46 1 d P D 2
H35E H 0.3069 -0.7731 -0.7034 0.048 Uiso 0.465(4) 1 calc PR D 2
H35F H 0.1951 -0.8135 -0.7519 0.048 Uiso 0.465(4) 1 calc PR D 2
C36C C 0.1819(19) -0.9266(10) -0.7562(9) 0.104(6) Uani 0.46 1 d P D 2
H36G H 0.1310 -0.9343 -0.7139 0.157 Uiso 0.465(4) 1 calc PR D 2
H36H H 0.1887 -0.9613 -0.7841 0.157 Uiso 0.465(4) 1 calc PR D 2
H36I H 0.1266 -0.8983 -0.7872 0.157 Uiso 0.465(4) 1 calc PR D 2
C39B C -0.7669(8) -0.2353(3) -0.9952(4) 0.0173(18) Uani 1 1 d . . .
C40B C -0.6026(9) -0.2516(4) -0.9899(4) 0.026(2) Uani 1 1 d . . .
C41B C -0.4298(8) -0.3242(3) -0.9678(5) 0.034(2) Uani 1 1 d . . .
H41C H -0.3898 -0.3075 -0.9204 0.040 Uiso 1 1 calc R . .
H41D H -0.3680 -0.3116 -1.0049 0.040 Uiso 1 1 calc R . .
C42B C -0.4268(9) -0.3868(3) -0.9625(5) 0.035(2) Uani 1 1 d . . .
H42D H -0.3247 -0.3995 -0.9500 0.053 Uiso 1 1 calc R . .
H42E H -0.4682 -0.4030 -1.0094 0.053 Uiso 1 1 calc R . .
H42F H -0.4854 -0.3989 -0.9247 0.053 Uiso 1 1 calc R . .
O4B O -0.7915(6) -0.1835(2) -0.9997(3) 0.0262(14) Uani 1 1 d . . .
O5B O -0.8551(6) -0.2736(2) -0.9955(3) 0.0265(14) Uani 1 1 d . . .
O6B O -0.5039(6) -0.2158(2) -0.9868(3) 0.0314(15) Uani 1 1 d . . .
O7B O -0.5789(5) -0.3063(2) -0.9879(3) 0.0230(13) Uani 1 1 d . . .

loop_
_atom_site_aniso_label
_atom_site_aniso_U_11
_atom_site_aniso_U_22
_atom_site_aniso_U_33
_atom_site_aniso_U_23
_atom_site_aniso_U_13
_atom_site_aniso_U_12
Cl1 0.0531(14) 0.0283(13) 0.0437(15) 0.0012(11) 0.0077(11) -0.0123(11)
Cl2 0.0541(14) 0.0618(16) 0.0342(14) 0.0022(13) 0.0172(11) -0.0005(13)
C1 0.044(5) 0.044(6) 0.017(5) 0.006(4) -0.002(4) 0.004(5)
C2 0.021(4) 0.057(8) 0.039(6) 0.020(5) 0.009(4) -0.006(4)
C3 0.025(4) 0.048(6) 0.047(6) 0.021(5) 0.002(4) -0.010(4)
C4 0.028(5) 0.028(6) 0.029(5) 0.011(5) -0.001(4) 0.003(4)
C5 0.033(5) 0.055(7) 0.030(6) -0.007(5) 0.007(4) -0.015(5)
C6 0.058(6) 0.048(7) 0.037(6) 0.003(5) 0.008(5) -0.013(6)
C7 0.030(5) 0.031(5) 0.029(5) 0.010(4) -0.005(4) 0.001(4)
C8 0.016(4) 0.030(5) 0.026(4) -0.008(4) -0.006(3) 0.017(4)
C9 0.030(5) 0.033(6) 0.028(5) -0.006(4) 0.006(4) 0.010(4)
C10 0.045(5) 0.006(4) 0.044(6) -0.001(4) -0.004(4) -0.001(4)
C11 0.026(5) 0.039(6) 0.029(5) 0.004(4) -0.002(4) -0.007(4)
C12 0.027(5) 0.038(6) 0.024(5) 0.007(4) 0.007(4) 0.000(4)
C13 0.031(5) 0.019(5) 0.038(5) 0.008(4) 0.010(4) 0.007(4)
C14 0.031(5) 0.036(6) 0.036(6) -0.004(5) 0.010(4) -0.006(4)
C15 0.045(5) 0.015(4) 0.036(5) 0.006(4) 0.011(5) 0.008(4)
C16 0.035(5) 0.021(5) 0.030(5) 0.002(4) 0.011(4) 0.002(4)
C17 0.033(5) 0.020(5) 0.030(5) -0.001(4) 0.008(4) 0.013(4)
C18 0.026(5) 0.019(5) 0.036(5) -0.003(4) 0.008(4) 0.002(4)
C19 0.025(4) 0.031(6) 0.030(5) -0.002(4) 0.006(4) 0.000(4)
C20 0.031(4) 0.029(5) 0.021(5) -0.002(4) 0.006(4) -0.005(4)
C21 0.037(5) 0.028(5) 0.015(5) 0.011(4) 0.003(4) 0.004(4)
C22 0.031(5) 0.022(5) 0.036(5) -0.001(4) 0.014(4) -0.002(4)
C23 0.036(5) 0.036(6) 0.034(5) -0.004(5) 0.009(4) -0.007(4)
C24 0.028(5) 0.029(5) 0.026(5) 0.002(4) 0.009(4) 0.002(4)
C25 0.047(5) 0.022(5) 0.032(5) -0.009(4) 0.007(4) 0.007(4)
C26 0.037(5) 0.044(6) 0.016(4) 0.009(4) 0.012(4) 0.012(4)
C27 0.040(5) 0.032(6) 0.029(5) 0.004(4) 0.006(4) -0.005(4)
C28 0.023(4) 0.023(5) 0.035(5) 0.004(4) 0.007(4) -0.003(4)
C29 0.037(5) 0.021(5) 0.027(5) 0.004(4) -0.008(4) -0.003(4)
C30 0.053(6) 0.044(6) 0.031(5) -0.010(5) 0.022(5) -0.016(5)
C31 0.039(4) 0.051(5) 0.050(4) 0.007(4) 0.010(3) 0.001(3)
C32 0.029(4) 0.042(4) 0.048(4) -0.002(3) -0.012(3) 0.009(3)
C33 0.041(4) 0.041(6) 0.028(5) 0.003(4) -0.001(3) 0.008(4)
C34 0.037(4) 0.029(4) 0.021(4) -0.012(3) -0.003(3) -0.004(3)
C35 0.075(5) 0.033(4) 0.059(5) -0.009(4) 0.005(4) -0.013(4)
C36 0.031(4) 0.054(5) 0.039(4) 0.004(4) 0.006(3) 0.018(3)
C37 0.045(5) 0.021(5) 0.017(5) 0.004(4) 0.000(4) 0.016(4)
C38 0.033(5) 0.040(6) 0.020(5) 0.009(4) 0.017(4) 0.013(4)
N1 0.014(3) 0.010(4) 0.040(4) 0.000(3) 0.002(3) -0.002(3)
N2 0.035(4) 0.024(4) 0.026(4) 0.007(4) -0.001(3) 0.002(3)
N3 0.036(4) 0.033(5) 0.020(4) -0.004(4) 0.002(3) -0.008(4)
N4 0.0379(16) 0.025(4) 0.030(2) 0.000(3) 0.0037(15) -0.003(3)
N5 0.039(4) 0.018(4) 0.020(4) 0.003(3) -0.004(3) 0.005(3)
N6 0.033(4) 0.041(4) 0.017(4) 0.005(3) -0.005(3) -0.006(3)
O1 0.063(3) 0.067(4) 0.028(3) -0.013(2) -0.005(2) 0.012(3)
O2 0.047(4) 0.024(4) 0.033(4) 0.009(3) 0.008(3) 0.013(3)
O3 0.053(4) 0.023(4) 0.023(3) -0.004(3) 0.005(3) -0.008(3)
C39 0.029(5) 0.037(6) 0.008(4) -0.007(4) 0.000(3) 0.008(4)
C40 0.014(4) 0.013(4) 0.025(5) -0.005(3) 0.000(3) -0.010(3)
C41 0.024(4) 0.026(5) 0.031(4) -0.001(4) 0.003(3) -0.008(3)
C42 0.013(4) 0.035(5) 0.044(5) -0.010(4) 0.003(3) -0.005(3)
O4 0.022(3) 0.009(3) 0.039(4) -0.006(3) 0.011(2) -0.006(2)
O5 0.024(3) 0.017(3) 0.038(4) -0.001(3) 0.011(3) 0.002(3)
O6 0.021(3) 0.023(4) 0.045(4) -0.002(3) 0.001(3) 0.009(3)
O7 0.015(3) 0.025(3) 0.028(3) 0.000(3) 0.002(2) 0.001(2)
Cl1B 0.0536(14) 0.0202(12) 0.0468(15) 0.0036(11) 0.0042(11) 0.0031(11)
Cl2B 0.0529(15) 0.119(3) 0.0331(15) -0.0103(16) 0.0093(12) -0.0058(17)
C1B 0.023(4) 0.071(8) 0.027(5) -0.005(5) 0.006(4) 0.012(5)
C2B 0.031(5) 0.034(5) 0.029(5) 0.010(5) 0.000(4) 0.011(4)
C3B 0.041(5) 0.017(4) 0.027(5) -0.007(4) 0.006(4) 0.008(4)
C4B 0.012(4) 0.029(5) 0.032(5) -0.008(5) -0.003(4) 0.002(4)
C5B 0.034(4) 0.024(5) 0.038(5) 0.003(4) 0.002(4) -0.001(4)
C6B 0.046(6) 0.038(7) 0.050(7) -0.020(5) 0.011(5) 0.009(5)
C7B 0.021(4) 0.013(4) 0.042(6) -0.003(4) -0.001(4) -0.004(4)
C8B 0.032(5) 0.028(5) 0.042(6) 0.009(4) 0.016(4) 0.013(4)
C9B 0.017(4) 0.023(5) 0.029(5) 0.005(4) 0.013(4) 0.002(4)
C10B 0.030(5) 0.028(5) 0.022(5) 0.000(4) 0.006(4) 0.004(4)
C11B 0.042(5) 0.035(6) 0.027(5) -0.001(4) 0.011(4) 0.012(4)
C12B 0.030(5) 0.022(5) 0.026(5) 0.005(4) 0.008(4) -0.008(4)
C13B 0.030(5) 0.019(5) 0.033(5) 0.010(4) 0.003(4) -0.006(4)
C14B 0.018(4) 0.035(5) 0.020(5) 0.001(4) 0.006(3) -0.009(4)
C15B 0.024(4) 0.035(5) 0.025(5) 0.002(4) 0.006(4) 0.017(4)
C16B 0.034(5) 0.035(6) 0.038(6) -0.006(4) 0.005(5) 0.000(4)
C17B 0.035(5) 0.038(6) 0.024(5) -0.007(4) 0.005(4) 0.002(4)
C18B 0.038(5) 0.035(6) 0.022(5) -0.009(4) 0.013(4) -0.007(4)
C19B 0.054(6) 0.020(5) 0.030(5) 0.002(4) 0.005(5) 0.004(4)
C20B 0.043(5) 0.031(6) 0.027(5) -0.003(4) -0.003(4) -0.012(5)
C21B 0.036(5) 0.018(5) 0.032(5) 0.007(4) 0.015(4) -0.003(4)
C22B 0.039(5) 0.045(6) 0.007(4) -0.002(4) -0.005(4) -0.001(4)
C23B 0.023(4) 0.023(5) 0.020(4) -0.003(4) 0.004(3) -0.007(4)
C24B 0.036(5) 0.021(5) 0.021(5) 0.002(4) 0.006(4) -0.004(4)
C25B 0.030(5) 0.026(5) 0.021(5) -0.016(4) 0.002(4) -0.005(4)
C26B 0.047(5) 0.008(4) 0.036(5) 0.000(4) 0.006(4) -0.003(4)
C27B 0.052(6) 0.019(5) 0.029(5) 0.004(4) 0.015(4) -0.010(4)
C28B 0.044(5) 0.027(5) 0.010(4) -0.002(4) 0.012(4) -0.009(4)
C29B 0.075(7) 0.027(5) 0.036(5) 0.008(4) 0.037(5) 0.008(5)
C30B 0.047(6) 0.042(7) 0.048(6) -0.003(5) 0.010(5) 0.015(5)
C37B 0.011(4) 0.035(6) 0.036(5) 0.003(5) 0.007(3) 0.005(4)
C38B 0.025(4) 0.013(5) 0.031(5) 0.004(4) -0.001(4) 0.005(4)
N1B 0.022(4) 0.025(4) 0.025(4) 0.001(3) 0.002(3) 0.004(3)
N2B 0.054(5) 0.027(5) 0.026(4) 0.002(4) 0.014(4) 0.002(4)
N3B 0.041(4) 0.017(4) 0.030(4) -0.001(3) 0.009(3) 0.000(3)
N5B 0.043(4) 0.020(4) 0.025(4) -0.002(3) 0.018(3) -0.010(3)
N6B 0.043(4) 0.010(3) 0.030(4) -0.007(3) 0.009(3) 0.008(3)
O2B 0.061(4) 0.024(4) 0.024(3) 0.009(3) 0.005(3) -0.008(3)
O3B 0.037(3) 0.029(4) 0.042(4) 0.000(3) 0.006(3) 0.004(3)
C31B 0.025(4) 0.041(6) 0.033(5) 0.012(4) 0.002(4) 0.006(4)
N4B 0.0379(16) 0.025(4) 0.030(2) 0.000(3) 0.0037(15) -0.003(3)
C32B 0.035(5) 0.052(6) 0.038(6) -0.005(4) 0.006(4) 0.003(4)
C33B 0.11(2) 0.073(11) 0.068(14) 0.017(9) 0.076(17) -0.002(15)
O1B 0.040(4) 0.075(5) 0.038(4) -0.018(4) -0.003(3) 0.003(3)
C34B 0.084(10) 0.026(7) 0.050(9) -0.004(6) -0.007(7) 0.019(7)
C35B 0.037(5) 0.059(6) 0.026(5) 0.004(5) 0.011(4) 0.005(4)
C36B 0.079(10) 0.187(17) 0.045(9) 0.011(9) 0.001(7) -0.037(11)
C31C 0.025(4) 0.041(6) 0.033(5) 0.012(4) 0.002(4) 0.006(4)
N4C 0.0379(16) 0.025(4) 0.030(2) 0.000(3) 0.0037(15) -0.003(3)
C32C 0.035(5) 0.052(6) 0.038(6) -0.005(4) 0.006(4) 0.003(4)
C33C 0.11(2) 0.073(11) 0.068(14) 0.017(9) 0.076(17) -0.002(15)
O1C 0.040(4) 0.075(5) 0.038(4) -0.018(4) -0.003(3) 0.003(3)
C34C 0.084(10) 0.026(7) 0.050(9) -0.004(6) -0.007(7) 0.019(7)
C35C 0.037(5) 0.059(6) 0.026(5) 0.004(5) 0.011(4) 0.005(4)
C36C 0.079(10) 0.187(17) 0.045(9) 0.011(9) 0.001(7) -0.037(11)
C39B 0.016(4) 0.008(4) 0.029(5) -0.006(4) 0.005(3) 0.003(3)
C40B 0.036(5) 0.025(5) 0.020(5) -0.009(4) 0.007(4) -0.014(4)
C41B 0.015(4) 0.018(4) 0.067(6) -0.003(4) 0.002(4) -0.003(3)
C42B 0.038(5) 0.016(5) 0.051(5) -0.004(4) -0.001(4) 0.002(4)
O4B 0.021(3) 0.021(4) 0.036(4) 0.000(3) 0.003(2) -0.003(3)
O5B 0.024(3) 0.020(3) 0.034(4) 0.002(3) -0.004(3) -0.004(3)
O6B 0.020(3) 0.020(3) 0.056(4) -0.002(3) 0.010(3) 0.004(3)
O7B 0.023(3) 0.007(3) 0.039(4) 0.003(3) 0.005(2) 0.002(2)

loop_
_atom_type_symbol
_atom_type_description
_atom_type_scat_dispersion_real
_atom_type_scat_dispersion_imag
_atom_type_scat_source
C C 0.0033 0.0016 'International Tables Vol C Tables 4.2.6.8 and 6.1.1.4'
H H 0.0000 0.0000 'International Tables Vol C Tables 4.2.6.8 and 6.1.1.4'
N N 0.0061 0.0033 'International Tables Vol C Tables 4.2.6.8 and 6.1.1.4'
O O 0.0106 0.0060 'International Tables Vol C Tables 4.2.6.8 and 6.1.1.4'
Cl Cl 0.1484 0.1585 'International Tables Vol C Tables 4.2.6.8 and 6.1.1.4'

loop_
_geom_angle_atom_site_label_1
_geom_angle_atom_site_label_2
_geom_angle_atom_site_label_3
_geom_angle
_geom_angle_site_symmetry_1
_geom_angle_site_symmetry_3
_geom_angle_publ_flag
C2 C1 C6 121.3(9) . . ?
C2 C1 Cl2B 119.4(8) . . ?
C6 C1 Cl2B 119.2(8) . . ?
C1 C2 C3 120.4(9) . . ?
C1 C2 H2 119.8 . . ?
C3 C2 H2 119.8 . . ?
C2 C3 C4 118.1(9) . . ?
C2 C3 H3 120.9 . . ?
C4 C3 H3 120.9 . . ?
C5 C4 C3 119.4(9) . . ?
C5 C4 C7 122.0(8) . . ?
C3 C4 C7 118.6(9) . . ?
C4 C5 C6 123.7(9) . . ?
C4 C5 H5 118.1 . . ?
C6 C5 H5 118.1 . . ?
C5 C6 C1 116.8(10) . . ?
C5 C6 H6 121.6 . . ?
C1 C6 H6 121.6 . . ?
C4 C7 N1 113.0(7) . . ?
C4 C7 H7A 109.0 . . ?
N1 C7 H7A 109.0 . . ?
C4 C7 H7B 109.0 . . ?
N1 C7 H7B 109.0 . . ?
H7A C7 H7B 107.8 . . ?
N1 C8 C9 109.8(5) . . ?
N1 C8 H8A 109.7 . . ?
C9 C8 H8A 109.7 . . ?
N1 C8 H8B 109.7 . . ?
C9 C8 H8B 109.7 . . ?
H8A C8 H8B 108.2 . . ?
C14 C9 C10 118.4(8) . . ?
C14 C9 C8 122.0(8) . . ?
C10 C9 C8 119.6(8) . . ?
C11 C10 C9 121.5(8) . . ?
C11 C10 H10 119.2 . . ?
C9 C10 H10 119.2 . . ?
C10 C11 C12 119.1(8) . . ?
C10 C11 H11 120.5 . . ?
C12 C11 H11 120.5 . . ?
C13 C12 C11 120.2(8) . . ?
C13 C12 C15 122.1(8) . . ?
C11 C12 C15 117.5(8) . . ?
C12 C13 C14 118.1(8) . . ?
C12 C13 H13 120.9 . . ?
C14 C13 H13 120.9 . . ?
C9 C14 C13 122.6(9) . . ?
C9 C14 H14 118.7 . . ?
C13 C14 H14 118.7 . . ?
C16 C15 C12 177.2(9) . . ?
C15 C16 C17 178.3(10) . . ?
C18 C17 C22 118.1(8) . . ?
C18 C17 C16 123.3(8) . . ?
C22 C17 C16 118.7(8) . . ?
C19 C18 C17 120.4(8) . . ?
C19 C18 Cl1B 120.1(7) . . ?
C17 C18 Cl1B 119.5(7) . . ?
C20 C19 C18 121.9(8) . . ?
C20 C19 H19 119.1 . . ?
C18 C19 H19 119.1 . . ?
C19 C20 C21 118.9(8) . . ?
C19 C20 H20 120.5 . . ?
C21 C20 H20 120.5 . . ?
C22 C21 C20 119.6(8) . . ?
C22 C21 C23 117.7(8) . . ?
C20 C21 C23 122.8(7) . . ?
C21 C22 C17 121.1(8) . . ?
C21 C22 H22 119.4 . . ?
C17 C22 H22 119.4 . . ?
N2 C23 C24 108.6(8) . . ?
N2 C23 C21 120.5(8) . . ?
C24 C23 C21 130.9(8) . . ?
C28 C24 C23 105.2(8) . . ?
C28 C24 C25 122.9(8) . . ?
C23 C24 C25 131.8(8) . . ?
N5 C25 C24 109.2(7) . . ?
N5 C25 H25A 109.8 . . ?
C24 C25 H25A 109.8 . . ?
N5 C25 H25B 109.8 . . ?
C24 C25 H25B 109.8 . . ?
H25A C25 H25B 108.3 . . ?
N5 C26 C27 112.1(7) . . ?
N5 C26 H26A 109.2 . . ?
C27 C26 H26A 109.2 . . ?
N5 C26 H26B 109.2 . . ?
C27 C26 H26B 109.2 . . ?
H26A C26 H26B 107.9 . . ?
C28 C27 C26 105.9(7) . . ?
C28 C27 H27A 110.6 . . ?
C26 C27 H27A 110.6 . . ?
C28 C27 H27B 110.6 . . ?
C26 C27 H27B 110.6 . . ?
H27A C27 H27B 108.7 . . ?
N3 C28 C24 107.2(7) . . ?
N3 C28 C27 127.2(7) . . ?
C24 C28 C27 125.4(8) . . ?
N3 C29 C30 113.9(7) . . ?
N3 C29 H29A 108.8 . . ?
C30 C29 H29A 108.8 . . ?
N3 C29 H29B 108.8 . . ?
C30 C29 H29B 108.8 . . ?
H29A C29 H29B 107.7 . . ?
C29 C30 C31 114.1(6) . . ?
C29 C30 H30A 108.7 . . ?
C31 C30 H30A 108.7 . . ?
C29 C30 H30B 108.7 . . ?
C31 C30 H30B 108.7 . . ?
H30A C30 H30B 107.6 . . ?
N4 C31 C30 110.2(6) . . ?
N4 C31 H31A 109.6 . . ?
C30 C31 H31A 109.6 . . ?
N4 C31 H31B 109.6 . . ?
C30 C31 H31B 109.6 . . ?
H31A C31 H31B 108.1 . . ?
N4 C32 C33 108.7(6) . . ?
N4 C32 C36 112.1(6) . . ?
C33 C32 C36 106.2(6) . . ?
N4 C32 H32 109.9 . . ?
C33 C32 H32 109.9 . . ?
C36 C32 H32 109.9 . . ?
O1 C33 C32 111.7(7) . . ?
O1 C33 H33A 109.3 . . ?
C32 C33 H33A 109.3 . . ?
O1 C33 H33B 109.3 . . ?
C32 C33 H33B 109.3 . . ?
H33A C33 H33B 107.9 . . ?
O1 C34 C35 112.3(7) . . ?
O1 C34 H34A 109.1 . . ?
C35 C34 H34A 109.1 . . ?
O1 C34 H34B 109.1 . . ?
C35 C34 H34B 109.1 . . ?
H34A C34 H34B 107.9 . . ?
N4 C35 C34 108.5(7) . . ?
N4 C35 H35A 110.0 . . ?
C34 C35 H35A 110.0 . . ?
N4 C35 H35B 110.0 . . ?
C34 C35 H35B 110.0 . . ?
H35A C35 H35B 108.4 . . ?
C32 C36 H36A 109.5 . . ?
C32 C36 H36B 109.5 . . ?
H36A C36 H36B 109.5 . . ?
C32 C36 H36C 109.5 . . ?
H36A C36 H36C 109.5 . . ?
H36B C36 H36C 109.5 . . ?
O2 C37 N5 123.4(6) . . ?
O2 C37 C38 119.9(5) . . ?
N5 C37 C38 116.7(5) . . ?
O3 C38 N6 126.3(7) . . ?
O3 C38 C37 123.0(5) . . ?
N6 C38 C37 110.6(6) . . ?
C7 N1 C8 112.9(5) . . ?
C7 N1 H1A 109.0 . . ?
C8 N1 H1A 109.0 . . ?
C7 N1 H1B 109.0 . . ?
C8 N1 H1B 109.0 . . ?
H1A N1 H1B 107.8 . . ?
N3 N2 C23 107.8(7) . . ?
N2 N3 C28 111.2(7) . . ?
N2 N3 C29 120.0(6) . . ?
C28 N3 C29 128.7(7) . . ?
C32 N4 C31 112.9(6) . . ?
C32 N4 C35 107.7(6) . . ?
C31 N4 C35 110.1(7) . . ?
C37 N5 C26 126.8(6) . . ?
C37 N5 C25 117.4(6) . . ?
C26 N5 C25 114.1(6) . . ?
C38 N6 H6A 120.0 . . ?
C38 N6 H6B 120.0 . . ?
H6A N6 H6B 120.0 . . ?
C33 O1 C34 109.4(5) . . ?
O5 C39 O4 126.7(7) . . ?
O5 C39 C40 120.8(7) . . ?
O4 C39 C40 112.4(7) . . ?
O6 C40 O7 123.8(6) . . ?
O6 C40 C39 125.9(7) . . ?
O7 C40 C39 110.3(7) . . ?
O7 C41 C42 105.5(6) . . ?
O7 C41 H41A 110.6 . . ?
C42 C41 H41A 110.6 . . ?
O7 C41 H41B 110.6 . . ?
C42 C41 H41B 110.6 . . ?
H41A C41 H41B 108.8 . . ?
C41 C42 H42A 109.5 . . ?
C41 C42 H42B 109.5 . . ?
H42A C42 H42B 109.5 . . ?
C41 C42 H42C 109.5 . . ?
H42A C42 H42C 109.5 . . ?
H42B C42 H42C 109.5 . . ?
C40 O7 C41 115.3(6) . . ?
C6B C1B C2B 120.6(9) . . ?
C6B C1B Cl2 120.8(8) . . ?
C2B C1B Cl2 118.5(8) . . ?
C1B C2B C3B 119.8(9) . . ?
C1B C2B H2B 120.1 . . ?
C3B C2B H2B 120.1 . . ?
C2B C3B C4B 119.4(8) . . ?
C2B C3B H3B 120.3 . . ?
C4B C3B H3B 120.3 . . ?
C5B C4B C3B 117.6(8) . . ?
C5B C4B C7B 122.5(8) . . ?
C3B C4B C7B 120.0(7) . . ?
C4B C5B C6B 122.4(9) . . ?
C4B C5B H5B 118.8 . . ?
C6B C5B H5B 118.8 . . ?
C1B C6B C5B 120.2(9) . . ?
C1B C6B H6B1 119.9 . . ?
C5B C6B H6B1 119.9 . . ?
N1B C7B C4B 110.5(6) . . ?
N1B C7B H7B1 109.6 . . ?
C4B C7B H7B1 109.6 . . ?
N1B C7B H7B2 109.6 . . ?
C4B C7B H7B2 109.6 . . ?
H7B1 C7B H7B2 108.1 . . ?
C9B C8B N1B 112.6(6) . . ?
C9B C8B H8B1 109.1 . . ?
N1B C8B H8B1 109.1 . . ?
C9B C8B H8B2 109.1 . . ?
N1B C8B H8B2 109.1 . . ?
H8B1 C8B H8B2 107.8 . . ?
C14B C9B C10B 118.5(8) . . ?
C14B C9B C8B 121.9(7) . . ?
C10B C9B C8B 119.6(7) . . ?
C11B C10B C9B 119.0(8) . . ?
C11B C10B H10B 120.5 . . ?
C9B C10B H10B 120.5 . . ?
C10B C11B C12B 123.0(9) . . ?
C10B C11B H11B 118.5 . . ?
C12B C11B H11B 118.5 . . ?
C13B C12B C11B 117.1(8) . . ?
C13B C12B C15B 121.2(8) . . ?
C11B C12B C15B 121.3(8) . . ?
C14B C13B C12B 121.4(8) . . ?
C14B C13B H13B 119.3 . . ?
C12B C13B H13B 119.3 . . ?
C13B C14B C9B 120.8(8) . . ?
C13B C14B H14B 119.6 . . ?
C9B C14B H14B 119.6 . . ?
C16B C15B C12B 174.0(9) . . ?
C15B C16B C17B 173.8(10) . . ?
C22B C17B C18B 116.3(8) . . ?
C22B C17B C16B 121.3(8) . . ?
C18B C17B C16B 122.4(9) . . ?
C19B C18B C17B 123.2(9) . . ?
C19B C18B Cl1 118.4(7) . . ?
C17B C18B Cl1 118.3(7) . . ?
C18B C19B C20B 117.3(9) . . ?
C18B C19B H19B 121.3 . . ?
C20B C19B H19B 121.3 . . ?
C21B C20B C19B 122.8(8) . . ?
C21B C20B H20B 118.6 . . ?
C19B C20B H20B 118.6 . . ?
C20B C21B C22B 116.3(8) . . ?
C20B C21B C23B 123.6(8) . . ?
C22B C21B C23B 120.0(8) . . ?
C17B C22B C21B 123.9(8) . . ?
C17B C22B H22B 118.0 . . ?
C21B C22B H22B 118.0 . . ?
N2B C23B C24B 111.9(7) . . ?
N2B C23B C21B 117.4(7) . . ?
C24B C23B C21B 130.7(8) . . ?
C28B C24B C23B 105.1(7) . . ?
C28B C24B C25B 122.5(7) . . ?
C23B C24B C25B 132.2(7) . . ?
N5B C25B C24B 109.5(7) . . ?
N5B C25B H25C 109.8 . . ?
C24B C25B H25C 109.8 . . ?
N5B C25B H25D 109.8 . . ?
C24B C25B H25D 109.8 . . ?
H25C C25B H25D 108.2 . . ?
N5B C26B C27B 109.6(7) . . ?
N5B C26B H26C 109.7 . . ?
C27B C26B H26C 109.7 . . ?
N5B C26B H26D 109.7 . . ?
C27B C26B H26D 109.7 . . ?
H26C C26B H26D 108.2 . . ?
C26B C27B C28B 106.6(7) . . ?
C26B C27B H27C 110.4 . . ?
C28B C27B H27C 110.4 . . ?
C26B C27B H27D 110.4 . . ?
C28B C27B H27D 110.4 . . ?
H27C C27B H27D 108.6 . . ?
N3B C28B C24B 108.3(7) . . ?
N3B C28B C27B 126.8(7) . . ?
C24B C28B C27B 124.9(7) . . ?
N3B C29B C30B 114.2(7) . . ?
N3B C29B H29C 108.7 . . ?
C30B C29B H29C 108.7 . . ?
N3B C29B H29D 108.7 . . ?
C30B C29B H29D 108.7 . . ?
H29C C29B H29D 107.6 . . ?
C31C C30B C29B 113.5(9) . . ?
C31C C30B C31B 44.8(9) . . ?
C29B C30B C31B 115.7(5) . . ?
C31C C30B H30C 137.3 . . ?
C29B C30B H30C 108.4 . . ?
C31B C30B H30C 108.4 . . ?
C31C C30B H30D 67.0 . . ?
C29B C30B H30D 108.4 . . ?
C31B C30B H30D 108.4 . . ?
H30C C30B H30D 107.4 . . ?
O2B C37B N5B 122.4(5) . . ?
O2B C37B C38B 117.6(3) . . ?
N5B C37B C38B 120.0(3) . . ?
O3B C38B N6B 124.8(5) . . ?
O3B C38B C37B 121.0(3) . . ?
N6B C38B C37B 114.2(3) . . ?
C8B N1B C7B 112.2(5) . . ?
C8B N1B H1B1 109.1 . . ?
C7B N1B H1B1 109.5 . . ?
C8B N1B H1B2 109.0 . . ?
C7B N1B H1B2 109.1 . . ?
H1B1 N1B H1B2 107.9 . . ?
C23B N2B N3B 102.9(6) . . ?
C28B N3B N2B 111.7(7) . . ?
C28B N3B C29B 131.6(7) . . ?
N2B N3B C29B 116.7(7) . . ?
C37B N5B C25B 118.0(6) . . ?
C37B N5B C26B 124.5(6) . . ?
C25B N5B C26B 116.4(6) . . ?
C38B N6B H6B2 120.0 . . ?
C38B N6B H6B3 120.0 . . ?
H6B2 N6B H6B3 120.0 . . ?
N4B C31B C30B 111.3(10) . . ?
N4B C31B H31C 109.4 . . ?
C30B C31B H31C 109.4 . . ?
N4B C31B H31D 109.4 . . ?
C30B C31B H31D 109.4 . . ?
H31C C31B H31D 108.0 . . ?
C35B N4B C32B 112.6(11) . . ?
C35B N4B C31B 110.3(10) . . ?
C32B N4B C31B 109.5(16) . . ?
C33B C32B C36B 118(3) . . ?
C33B C32B N4B 97(3) . . ?
C36B C32B N4B 111.1(13) . . ?
C33B C32B H32A 110.1 . . ?
C36B C32B H32A 110.1 . . ?
N4B C32B H32A 110.1 . . ?
C32B C33B O1B 122(4) . . ?
C32B C33B H33C 106.8 . . ?
O1B C33B H33C 106.8 . . ?
C32B C33B H33D 106.8 . . ?
O1B C33B H33D 106.8 . . ?
H33C C33B H33D 106.6 . . ?
C33B O1B C34B 101(4) . . ?
O1B C34B C35B 111.3(12) . . ?
O1B C34B H34C 109.4 . . ?
C35B C34B H34C 109.4 . . ?
O1B C34B H34D 109.4 . . ?
C35B C34B H34D 109.4 . . ?
H34C C34B H34D 108.0 . . ?
N4B C35B C34B 110.3(12) . . ?
N4B C35B H35C 109.6 . . ?
C34B C35B H35C 109.6 . . ?
N4B C35B H35D 109.6 . . ?
C34B C35B H35D 109.6 . . ?
H35C C35B H35D 108.1 . . ?
C32B C36B H36D 109.5 . . ?
C32B C36B H36E 109.5 . . ?
H36D C36B H36E 109.5 . . ?
C32B C36B H36F 109.5 . . ?
H36D C36B H36F 109.5 . . ?
H36E C36B H36F 109.5 . . ?
C30B C31C N4C 116.2(14) . . ?
C30B C31C H31E 108.2 . . ?
N4C C31C H31E 108.2 . . ?
C30B C31C H31F 108.2 . . ?
N4C C31C H31F 108.2 . . ?
H31E C31C H31F 107.4 . . ?
C35C N4C C31C 122.0(19) . . ?
C35C N4C C32C 110.7(15) . . ?
C31C N4C C32C 108.5(17) . . ?
C36C C32C N4C 115.4(15) . . ?
C36C C32C C33C 106(3) . . ?
N4C C32C C33C 105(3) . . ?
C36C C32C H32B 110.0 . . ?
N4C C32C H32B 110.0 . . ?
C33C C32C H32B 110.0 . . ?
O1C C33C C32C 111(7) . . ?
O1C C33C H33E 109.3 . . ?
C32C C33C H33E 109.3 . . ?
O1C C33C H33F 109.4 . . ?
C32C C33C H33F 109.4 . . ?
H33E C33C H33F 108.0 . . ?
C33C O1C C34C 121(5) . . ?
O1C C34C C35C 105(2) . . ?
O1C C34C H34E 110.7 . . ?
C35C C34C H34E 110.7 . . ?
O1C C34C H34F 110.7 . . ?
C35C C34C H34F 110.7 . . ?
H34E C34C H34F 108.8 . . ?
N4C C35C C34C 118.5(18) . . ?
N4C C35C H35E 107.7 . . ?
C34C C35C H35E 107.7 . . ?
N4C C35C H35F 107.7 . . ?
C34C C35C H35F 107.7 . . ?
H35E C35C H35F 107.1 . . ?
C32C C36C H36G 109.5 . . ?
C32C C36C H36H 109.5 . . ?
H36G C36C H36H 109.5 . . ?
C32C C36C H36I 109.5 . . ?
H36G C36C H36I 109.5 . . ?
H36H C36C H36I 109.5 . . ?
O5B C39B O4B 128.5(7) . . ?
O5B C39B C40B 116.9(7) . . ?
O4B C39B C40B 114.6(7) . . ?
O6B C40B O7B 124.2(7) . . ?
O6B C40B C39B 122.0(7) . . ?
O7B C40B C39B 113.9(7) . . ?
O7B C41B C42B 108.8(6) . . ?
O7B C41B H41C 109.9 . . ?
C42B C41B H41C 109.9 . . ?
O7B C41B H41D 109.9 . . ?
C42B C41B H41D 109.9 . . ?
H41C C41B H41D 108.3 . . ?
C41B C42B H42D 109.5 . . ?
C41B C42B H42E 109.5 . . ?
H42D C42B H42E 109.5 . . ?
C41B C42B H42F 109.5 . . ?
H42D C42B H42F 109.5 . . ?
H42E C42B H42F 109.5 . . ?
C40B O7B C41B 116.6(6) . . ?

loop_
_geom_bond_atom_site_label_1
_geom_bond_atom_site_label_2
_geom_bond_distance
_geom_bond_site_symmetry_2
_geom_bond_publ_flag
Cl1 C18B 1.745(9) . ?
Cl2 C1B 1.755(10) . ?
C1 C2 1.365(13) . ?
C1 C6 1.390(13) . ?
C1 Cl2B 1.752(9) . ?
C2 C3 1.408(12) . ?
C2 H2 0.9500 . ?
C3 C4 1.403(12) . ?
C3 H3 0.9500 . ?
C4 C5 1.342(12) . ?
C4 C7 1.476(11) . ?
C5 C6 1.387(12) . ?
C5 H5 0.9500 . ?
C6 H6 0.9500 . ?
C7 N1 1.481(9) . ?
C7 H7A 0.9900 . ?
C7 H7B 0.9900 . ?
C8 N1 1.512(8) . ?
C8 C9 1.526(10) . ?
C8 H8A 0.9900 . ?
C8 H8B 0.9900 . ?
C9 C14 1.353(12) . ?
C9 C10 1.377(11) . ?
C10 C11 1.373(11) . ?
C10 H10 0.9500 . ?
C11 C12 1.401(12) . ?
C11 H11 0.9500 . ?
C12 C13 1.373(12) . ?
C12 C15 1.465(12) . ?
C13 C14 1.398(12) . ?
C13 H13 0.9500 . ?
C14 H14 0.9500 . ?
C15 C16 1.195(12) . ?
C16 C17 1.410(11) . ?
C17 C18 1.387(12) . ?
C17 C22 1.407(11) . ?
C18 C19 1.384(12) . ?
C18 Cl1B 1.729(8) . ?
C19 C20 1.374(11) . ?
C19 H19 0.9500 . ?
C20 C21 1.398(11) . ?
C20 H20 0.9500 . ?
C21 C22 1.394(11) . ?
C21 C23 1.453(11) . ?
C22 H22 0.9500 . ?
C23 N2 1.353(10) . ?
C23 C24 1.436(12) . ?
C24 C28 1.378(11) . ?
C24 C25 1.494(11) . ?
C25 N5 1.472(10) . ?
C25 H25A 0.9900 . ?
C25 H25B 0.9900 . ?
C26 N5 1.464(10) . ?
C26 C27 1.535(12) . ?
C26 H26A 0.9900 . ?
C26 H26B 0.9900 . ?
C27 C28 1.486(11) . ?
C27 H27A 0.9900 . ?
C27 H27B 0.9900 . ?
C28 N3 1.377(10) . ?
C29 N3 1.441(10) . ?
C29 C30 1.518(10) . ?
C29 H29A 0.9900 . ?
C29 H29B 0.9900 . ?
C30 C31 1.585(10) . ?
C30 H30A 0.9900 . ?
C30 H30B 0.9900 . ?
C31 N4 1.497(10) . ?
C31 H31A 0.9900 . ?
C31 H31B 0.9900 . ?
C32 N4 1.454(9) . ?
C32 C33 1.528(10) . ?
C32 C36 1.532(11) . ?
C32 H32 1.0000 . ?
C33 O1 1.447(10) . ?
C33 H33A 0.9900 . ?
C33 H33B 0.9900 . ?
C34 O1 1.455(10) . ?
C34 C35 1.516(12) . ?
C34 H34A 0.9900 . ?
C34 H34B 0.9900 . ?
C35 N4 1.524(10) . ?
C35 H35A 0.9900 . ?
C35 H35B 0.9900 . ?
C36 H36A 0.9800 . ?
C36 H36B 0.9800 . ?
C36 H36C 0.9800 . ?
C37 O2 1.226(7) . ?
C37 N5 1.337(8) . ?
C37 C38 1.563(7) . ?
C38 O3 1.209(8) . ?
C38 N6 1.354(9) . ?
N1 H1A 0.9200 . ?
N1 H1B 0.9200 . ?
N2 N3 1.324(9) . ?
N6 H6A 0.8800 . ?
N6 H6B 0.8800 . ?
C39 O5 1.246(9) . ?
C39 O4 1.289(9) . ?
C39 C40 1.537(10) . ?
C40 O6 1.176(9) . ?
C40 O7 1.349(9) . ?
C41 O7 1.482(8) . ?
C41 C42 1.516(10) . ?
C41 H41A 0.9900 . ?
C41 H41B 0.9900 . ?
C42 H42A 0.9800 . ?
C42 H42B 0.9800 . ?
C42 H42C 0.9800 . ?
C1B C6B 1.348(13) . ?
C1B C2B 1.381(12) . ?
C2B C3B 1.387(11) . ?
C2B H2B 0.9500 . ?
C3B C4B 1.427(11) . ?
C3B H3B 0.9500 . ?
C4B C5B 1.363(12) . ?
C4B C7B 1.526(11) . ?
C5B C6B 1.366(12) . ?
C5B H5B 0.9500 . ?
C6B H6B1 0.9500 . ?
C7B N1B 1.512(8) . ?
C7B H7B1 0.9900 . ?
C7B H7B2 0.9900 . ?
C8B C9B 1.464(11) . ?
C8B N1B 1.477(9) . ?
C8B H8B1 0.9900 . ?
C8B H8B2 0.9900 . ?
C9B C14B 1.398(10) . ?
C9B C10B 1.430(11) . ?
C10B C11B 1.358(12) . ?
C10B H10B 0.9500 . ?
C11B C12B 1.406(12) . ?
C11B H11B 0.9500 . ?
C12B C13B 1.396(11) . ?
C12B C15B 1.411(12) . ?
C13B C14B 1.375(10) . ?
C13B H13B 0.9500 . ?
C14B H14B 0.9500 . ?
C15B C16B 1.186(12) . ?
C16B C17B 1.451(12) . ?
C17B C22B 1.372(12) . ?
C17B C18B 1.409(12) . ?
C18B C19B 1.362(12) . ?
C19B C20B 1.400(12) . ?
C19B H19B 0.9500 . ?
C20B C21B 1.385(12) . ?
C20B H20B 0.9500 . ?
C21B C22B 1.394(11) . ?
C21B C23B 1.466(11) . ?
C22B H22B 0.9500 . ?
C23B N2B 1.345(10) . ?
C23B C24B 1.404(11) . ?
C24B C28B 1.351(11) . ?
C24B C25B 1.503(10) . ?
C25B N5B 1.458(9) . ?
C25B H25C 0.9900 . ?
C25B H25D 0.9900 . ?
C26B N5B 1.475(10) . ?
C26B C27B 1.509(11) . ?
C26B H26C 0.9900 . ?
C26B H26D 0.9900 . ?
C27B C28B 1.510(11) . ?
C27B H27C 0.9900 . ?
C27B H27D 0.9900 . ?
C28B N3B 1.338(10) . ?
C29B N3B 1.466(10) . ?
C29B C30B 1.550(10) . ?
C29B H29C 0.9900 . ?
C29B H29D 0.9900 . ?
C30B C31C 1.290(19) . ?
C30B C31B 1.595(10) . ?
C30B H30C 0.9900 . ?
C30B H30D 0.9900 . ?
C37B O2B 1.246(7) . ?
C37B N5B 1.357(7) . ?
C37B C38B 1.5144 . ?
C38B O3B 1.238(7) . ?
C38B N6B 1.302(7) . ?
N1B H1B1 0.9200 . ?
N1B H1B2 0.9200 . ?
N2B N3B 1.391(9) . ?
N6B H6B2 0.8800 . ?
N6B H6B3 0.8800 . ?
C31B N4B 1.553(19) . ?
C31B H31C 0.9900 . ?
C31B H31D 0.9900 . ?
N4B C35B 1.43(2) . ?
N4B C32B 1.50(2) . ?
C32B C33B 1.43(8) . ?
C32B C36B 1.48(3) . ?
C32B H32A 1.0000 . ?
C33B O1B 1.40(7) . ?
C33B H33C 0.9900 . ?
C33B H33D 0.9900 . ?
O1B C34B 1.472(19) . ?
C34B C35B 1.505(19) . ?
C34B H34C 0.9900 . ?
C34B H34D 0.9900 . ?
C35B H35C 0.9900 . ?
C35B H35D 0.9900 . ?
C36B H36D 0.9800 . ?
C36B H36E 0.9800 . ?
C36B H36F 0.9800 . ?
C31C N4C 1.43(2) . ?
C31C H31E 0.9900 . ?
C31C H31F 0.9900 . ?
N4C C35C 1.25(3) . ?
N4C C32C 1.57(2) . ?
C32C C36C 1.46(2) . ?
C32C C33C 1.75(9) . ?
C32C H32B 1.0000 . ?
C33C O1C 1.22(9) . ?
C33C H33E 0.9900 . ?
C33C H33F 0.9900 . ?
O1C C34C 1.34(3) . ?
C34C C35C 1.57(4) . ?
C34C H34E 0.9900 . ?
C34C H34F 0.9900 . ?
C35C H35E 0.9900 . ?
C35C H35F 0.9900 . ?
C36C H36G 0.9800 . ?
C36C H36H 0.9800 . ?
C36C H36I 0.9800 . ?
C39B O5B 1.216(9) . ?
C39B O4B 1.254(8) . ?
C39B C40B 1.542(10) . ?
C40B O6B 1.237(9) . ?
C40B O7B 1.318(9) . ?
C41B O7B 1.431(8) . ?
C41B C42B 1.492(10) . ?
C41B H41C 0.9900 . ?
C41B H41D 0.9900 . ?
C42B H42D 0.9800 . ?
C42B H42E 0.9800 . ?
C42B H42F 0.9800 . ?

loop_
_geom_hbond_atom_site_label_D
_geom_hbond_atom_site_label_H
_geom_hbond_atom_site_label_A
_geom_hbond_distance_DH
_geom_hbond_distance_HA
_geom_hbond_distance_DA
_geom_hbond_angle_DHA
_geom_hbond_site_symmetry_A
N1 H1A O4 0.92 1.85 2.774(7) 179.0 1_565
N1 H1A O5 0.92 2.64 3.223(7) 121.7 1_565
N1 H1B O4B 0.92 2.06 2.846(7) 143.0 .
N1 H1B O6B 0.92 2.29 3.053(7) 139.8 .
N6 H6A O5 0.88 2.16 2.984(9) 156.5 2_554
N6 H6A O7 0.88 2.45 3.078(8) 128.7 2_554
N6 H6B O7B 0.88 2.45 3.148(8) 136.2 1_656
N1B H1B1 O4 0.92 2.02 2.805(6) 142.3 .
N1B H1B1 O6 0.92 2.29 3.044(7) 139.3 .
N1B H1B2 O4B 0.92 1.85 2.766(6) 177.6 1_645
N1B H1B2 O5B 0.92 2.63 3.214(7) 122.3 1_645
N6B H6B2 O5B 0.88 2.15 3.006(8) 164.6 2_544
N6B H6B2 O7B 0.88 2.48 3.076(8) 125.8 2_544
N6B H6B3 O7 0.88 2.53 3.251(8) 139.3 1_656

loop_
_geom_torsion_atom_site_label_1
_geom_torsion_atom_site_label_2
_geom_torsion_atom_site_label_3
_geom_torsion_atom_site_label_4
_geom_torsion
_geom_torsion_site_symmetry_1
_geom_torsion_site_symmetry_2
_geom_torsion_site_symmetry_3
_geom_torsion_site_symmetry_4
_geom_torsion_publ_flag
C6 C1 C2 C3 3.9(13) . . . . ?
Cl2B C1 C2 C3 -177.9(6) . . . . ?
C1 C2 C3 C4 -4.3(12) . . . . ?
C2 C3 C4 C5 0.6(12) . . . . ?
C2 C3 C4 C7 -178.9(7) . . . . ?
C3 C4 C5 C6 3.6(14) . . . . ?
C7 C4 C5 C6 -176.9(9) . . . . ?
C4 C5 C6 C1 -4.0(14) . . . . ?
C2 C1 C6 C5 0.2(14) . . . . ?
Cl2B C1 C6 C5 -178.1(7) . . . . ?
C5 C4 C7 N1 72.6(10) . . . . ?
C3 C4 C7 N1 -107.9(9) . . . . ?
N1 C8 C9 C14 -69.5(10) . . . . ?
N1 C8 C9 C10 109.8(8) . . . . ?
C14 C9 C10 C11 0.2(13) . . . . ?
C8 C9 C10 C11 -179.1(8) . . . . ?
C9 C10 C11 C12 1.1(13) . . . . ?
C10 C11 C12 C13 -3.5(13) . . . . ?
C10 C11 C12 C15 -178.6(8) . . . . ?
C11 C12 C13 C14 4.4(13) . . . . ?
C15 C12 C13 C14 179.3(8) . . . . ?
C10 C9 C14 C13 0.9(14) . . . . ?
C8 C9 C14 C13 -179.8(8) . . . . ?
C12 C13 C14 C9 -3.2(13) . . . . ?
C13 C12 C15 C16 70(20) . . . . ?
C11 C12 C15 C16 -115(19) . . . . ?
C12 C15 C16 C17 -85(40) . . . . ?
C15 C16 C17 C18 -157(34) . . . . ?
C15 C16 C17 C22 23(34) . . . . ?
C22 C17 C18 C19 2.0(12) . . . . ?
C16 C17 C18 C19 -178.0(8) . . . . ?
C22 C17 C18 Cl1B -177.6(6) . . . . ?
C16 C17 C18 Cl1B 2.4(12) . . . . ?
C17 C18 C19 C20 -1.7(13) . . . . ?
Cl1B C18 C19 C20 177.9(7) . . . . ?
C18 C19 C20 C21 1.5(13) . . . . ?
C19 C20 C21 C22 -1.6(12) . . . . ?
C19 C20 C21 C23 177.8(8) . . . . ?
C20 C21 C22 C17 2.1(12) . . . . ?
C23 C21 C22 C17 -177.4(8) . . . . ?
C18 C17 C22 C21 -2.2(12) . . . . ?
C16 C17 C22 C21 177.8(8) . . . . ?
C22 C21 C23 N2 24.3(13) . . . . ?
C20 C21 C23 N2 -155.2(8) . . . . ?
C22 C21 C23 C24 -156.2(9) . . . . ?
C20 C21 C23 C24 24.3(15) . . . . ?
N2 C23 C24 C28 -0.1(10) . . . . ?
C21 C23 C24 C28 -179.7(9) . . . . ?
N2 C23 C24 C25 -175.8(9) . . . . ?
C21 C23 C24 C25 4.7(17) . . . . ?
C28 C24 C25 N5 -4.9(12) . . . . ?
C23 C24 C25 N5 170.1(9) . . . . ?
N5 C26 C27 C28 48.0(9) . . . . ?
C23 C24 C28 N3 0.0(10) . . . . ?
C25 C24 C28 N3 176.1(8) . . . . ?
C23 C24 C28 C27 174.9(8) . . . . ?
C25 C24 C28 C27 -8.9(14) . . . . ?
C26 C27 C28 N3 161.3(8) . . . . ?
C26 C27 C28 C24 -12.6(12) . . . . ?
N3 C29 C30 C31 74.9(8) . . . . ?
C29 C30 C31 N4 52.4(8) . . . . ?
N4 C32 C33 O1 61.8(7) . . . . ?
C36 C32 C33 O1 -177.3(6) . . . . ?
O1 C34 C35 N4 -58.1(9) . . . . ?
O2 C37 C38 O3 143.6(7) . . . . ?
N5 C37 C38 O3 -36.7(8) . . . . ?
O2 C37 C38 N6 -32.4(7) . . . . ?
N5 C37 C38 N6 147.3(6) . . . . ?
C4 C7 N1 C8 177.4(6) . . . . ?
C9 C8 N1 C7 -167.5(7) . . . . ?
C24 C23 N2 N3 0.2(10) . . . . ?
C21 C23 N2 N3 179.8(8) . . . . ?
C23 N2 N3 C28 -0.2(10) . . . . ?
C23 N2 N3 C29 -177.8(8) . . . . ?
C24 C28 N3 N2 0.1(10) . . . . ?
C27 C28 N3 N2 -174.7(8) . . . . ?
C24 C28 N3 C29 177.5(8) . . . . ?
C27 C28 N3 C29 2.7(14) . . . . ?
C30 C29 N3 N2 -70.4(10) . . . . ?
C30 C29 N3 C28 112.4(9) . . . . ?
C33 C32 N4 C31 176.4(6) . . . . ?
C36 C32 N4 C31 59.2(8) . . . . ?
C33 C32 N4 C35 -61.8(8) . . . . ?
C36 C32 N4 C35 -178.9(7) . . . . ?
C30 C31 N4 C32 -175.7(6) . . . . ?
C30 C31 N4 C35 63.8(8) . . . . ?
C34 C35 N4 C32 60.5(9) . . . . ?
C34 C35 N4 C31 -176.0(7) . . . . ?
O2 C37 N5 C26 162.5(7) . . . . ?
C38 C37 N5 C26 -17.1(9) . . . . ?
O2 C37 N5 C25 -1.6(11) . . . . ?
C38 C37 N5 C25 178.8(6) . . . . ?
C27 C26 N5 C37 128.1(8) . . . . ?
C27 C26 N5 C25 -67.3(9) . . . . ?
C24 C25 N5 C37 -152.3(7) . . . . ?
C24 C25 N5 C26 41.6(10) . . . . ?
C32 C33 O1 C34 -57.1(8) . . . . ?
C35 C34 O1 C33 56.3(9) . . . . ?
O5 C39 C40 O6 174.5(8) . . . . ?
O4 C39 C40 O6 -2.0(11) . . . . ?
O5 C39 C40 O7 -3.8(10) . . . . ?
O4 C39 C40 O7 179.7(6) . . . . ?
O6 C40 O7 C41 -8.3(11) . . . . ?
C39 C40 O7 C41 170.0(6) . . . . ?
C42 C41 O7 C40 -177.8(7) . . . . ?
C6B C1B C2B C3B -0.6(13) . . . . ?
Cl2 C1B C2B C3B -178.1(7) . . . . ?
C1B C2B C3B C4B 0.1(12) . . . . ?
C2B C3B C4B C5B 0.0(12) . . . . ?
C2B C3B C4B C7B -178.9(7) . . . . ?
C3B C4B C5B C6B 0.4(12) . . . . ?
C7B C4B C5B C6B 179.3(7) . . . . ?
C2B C1B C6B C5B 1.0(14) . . . . ?
Cl2 C1B C6B C5B 178.5(7) . . . . ?
C4B C5B C6B C1B -1.0(14) . . . . ?
C5B C4B C7B N1B 110.8(8) . . . . ?
C3B C4B C7B N1B -70.3(8) . . . . ?
N1B C8B C9B C14B -108.2(8) . . . . ?
N1B C8B C9B C10B 69.5(9) . . . . ?
C14B C9B C10B C11B 0.6(12) . . . . ?
C8B C9B C10B C11B -177.2(8) . . . . ?
C9B C10B C11B C12B -3.3(13) . . . . ?
C10B C11B C12B C13B 4.9(13) . . . . ?
C10B C11B C12B C15B 178.1(8) . . . . ?
C11B C12B C13B C14B -4.0(12) . . . . ?
C15B C12B C13B C14B -177.2(8) . . . . ?
C12B C13B C14B C9B 1.5(12) . . . . ?
C10B C9B C14B C13B 0.3(11) . . . . ?
C8B C9B C14B C13B 178.0(7) . . . . ?
C13B C12B C15B C16B -18(9) . . . . ?
C11B C12B C15B C16B 169(9) . . . . ?
C12B C15B C16B C17B -177(6) . . . . ?
C15B C16B C17B C22B 6(10) . . . . ?
C15B C16B C17B C18B -175(9) . . . . ?
C22B C17B C18B C19B -0.6(13) . . . . ?
C16B C17B C18B C19B 180.0(9) . . . . ?
C22B C17B C18B Cl1 179.9(7) . . . . ?
C16B C17B C18B Cl1 0.5(12) . . . . ?
C17B C18B C19B C20B 1.0(14) . . . . ?
Cl1 C18B C19B C20B -179.4(7) . . . . ?
C18B C19B C20B C21B 0.1(14) . . . . ?
C19B C20B C21B C22B -1.6(13) . . . . ?
C19B C20B C21B C23B -178.7(8) . . . . ?
C18B C17B C22B C21B -1.0(13) . . . . ?
C16B C17B C22B C21B 178.4(8) . . . . ?
C20B C21B C22B C17B 2.1(13) . . . . ?
C23B C21B C22B C17B 179.3(8) . . . . ?
C20B C21B C23B N2B 155.8(8) . . . . ?
C22B C21B C23B N2B -21.2(12) . . . . ?
C20B C21B C23B C24B -24.1(14) . . . . ?
C22B C21B C23B C24B 158.9(9) . . . . ?
N2B C23B C24B C28B -0.5(10) . . . . ?
C21B C23B C24B C28B 179.5(8) . . . . ?
N2B C23B C24B C25B 173.5(9) . . . . ?
C21B C23B C24B C25B -6.6(16) . . . . ?
C28B C24B C25B N5B 2.4(12) . . . . ?
C23B C24B C25B N5B -170.7(9) . . . . ?
N5B C26B C27B C28B -51.1(9) . . . . ?
C23B C24B C28B N3B 1.4(10) . . . . ?
C25B C24B C28B N3B -173.3(7) . . . . ?
C23B C24B C28B C27B -179.5(8) . . . . ?
C25B C24B C28B C27B 5.9(14) . . . . ?
C26B C27B C28B N3B -161.7(8) . . . . ?
C26B C27B C28B C24B 19.3(12) . . . . ?
N3B C29B C30B C31C -78.0(11) . . . . ?
N3B C29B C30B C31B -127.6(7) . . . . ?
O2B C37B C38B O3B -138.2(6) . . . . ?
N5B C37B C38B O3B 39.3(5) . . . . ?
O2B C37B C38B N6B 43.0(5) . . . . ?
N5B C37B C38B N6B -139.5(5) . . . . ?
C9B C8B N1B C7B 167.8(6) . . . . ?
C4B C7B N1B C8B -175.3(6) . . . . ?
C24B C23B N2B N3B -0.6(9) . . . . ?
C21B C23B N2B N3B 179.5(7) . . . . ?
C24B C28B N3B N2B -1.8(10) . . . . ?
C27B C28B N3B N2B 179.0(8) . . . . ?
C24B C28B N3B C29B 179.4(9) . . . . ?
C27B C28B N3B C29B 0.2(15) . . . . ?
C23B N2B N3B C28B 1.5(9) . . . . ?
C23B N2B N3B C29B -179.6(7) . . . . ?
C30B C29B N3B C28B -115.4(9) . . . . ?
C30B C29B N3B N2B 65.9(9) . . . . ?
O2B C37B N5B C25B 3.2(9) . . . . ?
C38B C37B N5B C25B -174.2(5) . . . . ?
O2B C37B N5B C26B -164.6(7) . . . . ?
C38B C37B N5B C26B 18.1(8) . . . . ?
C24B C25B N5B C37B 153.1(6) . . . . ?
C24B C25B N5B C26B -38.2(9) . . . . ?
C27B C26B N5B C37B -125.9(7) . . . . ?
C27B C26B N5B C25B 66.2(9) . . . . ?
C31C C30B C31B N4B -39.3(12) . . . . ?
C29B C30B C31B N4B 59.1(9) . . . . ?
C30B C31B N4B C35B 75.0(14) . . . . ?
C30B C31B N4B C32B -160.5(8) . . . . ?
C35B N4B C32B C33B -59(3) . . . . ?
C31B N4B C32B C33B 178(3) . . . . ?
C35B N4B C32B C36B 178.1(17) . . . . ?
C31B N4B C32B C36B 55.0(17) . . . . ?
C36B C32B C33B O1B -171(5) . . . . ?
N4B C32B C33B O1B 70(7) . . . . ?
C32B C33B O1B C34B -69(7) . . . . ?
C33B O1B C34B C35B 53(3) . . . . ?
C32B N4B C35B C34B 59.5(17) . . . . ?
C31B N4B C35B C34B -177.8(12) . . . . ?
O1B C34B C35B N4B -55.6(17) . . . . ?
C29B C30B C31C N4C -56.2(19) . . . . ?
C31B C30B C31C N4C 47.2(15) . . . . ?
C30B C31C N4C C35C -75(2) . . . . ?
C30B C31C N4C C32C 154.3(14) . . . . ?
C35C N4C C32C C36C -72.9(19) . . . . ?
C31C N4C C32C C36C 63(2) . . . . ?
C35C N4C C32C C33C 43(4) . . . . ?
C31C N4C C32C C33C 180(4) . . . . ?
C36C C32C C33C O1C 81(7) . . . . ?
N4C C32C C33C O1C -42(7) . . . . ?
C32C C33C O1C C34C 56(7) . . . . ?
C33C O1C C34C C35C -60(5) . . . . ?
C31C N4C C35C C34C 173.4(18) . . . . ?
C32C N4C C35C C34C -57(2) . . . . ?
O1C C34C C35C N4C 61(3) . . . . ?
O5B C39B C40B O6B -177.5(8) . . . . ?
O4B C39B C40B O6B 3.4(11) . . . . ?
O5B C39B C40B O7B 1.5(10) . . . . ?
O4B C39B C40B O7B -177.7(7) . . . . ?
O6B C40B O7B C41B 11.6(12) . . . . ?
C39B C40B O7B C41B -167.3(7) . . . . ?
C42B C41B O7B C40B 175.3(8) . . . . ?
